data_7718831
loop_
_publ_author_name
'Drze&#x17c;d&#x17c;on, Joanna'
'Bia&#x142;ek, Marzena'
'Zappia, Stefania'
'Lopresti, Mattia'
'Palin, Luca'
'Jarzembska, Katarzyna N.'
'Kami&#x144;ski, Rados&#x142;aw'
'Datta, Janusz'

_publ_section_title
;
 Nb(V), Ta(V), and V(IV) catalyst-driven development of
 temperature-responsive self-healing materials based on methyl
 methacrylate.
;
_journal_issue 25
_journal_name_full 'Dalton transactions (Cambridge, England : 2003)'
_journal_page_first 9901
_journal_page_last 9913
_journal_paper_doi 10.1039/d5dt01073j
_journal_volume 54
_journal_year 2025
_chemical_formula_moiety '2(C11 H10 N), Cl6 Ta, C H2 Cl2, Cl'
_chemical_formula_sum 'C23 H22 Cl9 N2 Ta'
_chemical_formula_weight 826.5
_space_group_IT_number 2
_space_group_name_Hall '-P 1'
_space_group_name_H-M_alt 'P -1'
_symmetry_cell_setting triclinic
_symmetry_Int_Tables_number 2
_symmetry_space_group_name_Hall '-P 1'
_symmetry_space_group_name_H-M 'P -1'
_audit_update_record
;
2024-10-15 deposited with the CCDC.	2025-05-29 downloaded from the CCDC.
;
_cell_angle_alpha 60.45(3)
_cell_angle_beta 88.99(3)
_cell_angle_gamma 86.12(3)
_cell_formula_units_Z 2
_cell_length_a 7.283(2)
_cell_length_b 15.243(3)
_cell_length_c 15.412(3)
_cell_measurement_reflns_used 7485
_cell_measurement_temperature 100
_cell_measurement_theta_max 75.86
_cell_measurement_theta_min 3.23
_cell_volume 1484.8(7)
_computing_cell_refinement 'CrysAlisPro 1.171.43.113a (Rigaku OD, 2024)'
_computing_data_collection 'CrysAlisPro system (CCD 42.94a (release 21-06-2023))'
_computing_data_reduction 'CrysAlisPro 1.171.43.113a (Rigaku OD, 2024)'
_diffrn_ambient_temperature 100
_diffrn_detector 'CCD plate'
_diffrn_detector_area_resol_mean 5.2687
_diffrn_measured_fraction_theta_full 0.98
_diffrn_measured_fraction_theta_max 0.96
_diffrn_measurement_device 'four-circle diffractometer'
_diffrn_measurement_device_type 'SuperNova, Single source at offset/far, Atlas'
_diffrn_measurement_method '\w scans'
_diffrn_radiation_monochromator mirror
_diffrn_radiation_probe x-ray
_diffrn_radiation_source 'X-ray tube'
_diffrn_radiation_type 'Cu K\a'
_diffrn_radiation_wavelength 1.54184
_diffrn_reflns_av_R_equivalents 0.05
_diffrn_reflns_av_unetI/netI 0.0513
_diffrn_reflns_limit_h_max 8
_diffrn_reflns_limit_h_min -9
_diffrn_reflns_limit_k_max 19
_diffrn_reflns_limit_k_min -19
_diffrn_reflns_limit_l_max 19
_diffrn_reflns_limit_l_min -19
_diffrn_reflns_number 15934
_diffrn_reflns_theta_full 73.6
_diffrn_reflns_theta_max 76.13
_diffrn_reflns_theta_min 3.3
_diffrn_source 'micro-focus sealed X-ray tube'
_exptl_absorpt_coefficient_mu 14.425
_exptl_absorpt_correction_T_max 0.277
_exptl_absorpt_correction_T_min 0.184
_exptl_absorpt_correction_type multi-scan
_exptl_absorpt_process_details
;
CrysAlisPro 1.171.43.113a (Rigaku Oxford Diffraction, 2024)
Spherical absorption correction
using equivalent radius and absorption coefficient.
Empirical absorption correction using spherical harmonics,
implemented in SCALE3 ABSPACK scaling algorithm.
;
_exptl_crystal_colour colourless
_exptl_crystal_density_diffrn 1.8486
_exptl_crystal_description 'small cut crystal'
_exptl_crystal_F_000 800
_exptl_crystal_size_max 0.052
_exptl_crystal_size_mid 0.037
_exptl_crystal_size_min 0.022
_refine_diff_density_max 1.96
_refine_diff_density_min -1.35
_refine_ls_extinction_method none
_refine_ls_goodness_of_fit_gt 1.8699
_refine_ls_goodness_of_fit_ref 1.8029
_refine_ls_hydrogen_treatment constr
_refine_ls_number_constraints 88
_refine_ls_number_parameters 316
_refine_ls_number_reflns 5995
_refine_ls_number_restraints 0
_refine_ls_R_factor_all 0.0546
_refine_ls_R_factor_gt 0.0412
_refine_ls_shift/su_max 0.0454
_refine_ls_shift/su_mean 0.0037
_refine_ls_structure_factor_coef Fsqd
_refine_ls_weighting_details 'calc w=1/[\s^2^(Fo^2^)+(0.02P)^2^+0.0000P] where P=(Fo^2^+2Fc^2^)/3'
_refine_ls_weighting_scheme sigma
_refine_ls_wR_factor_gt 0.1109
_refine_ls_wR_factor_ref 0.1207
_reflns_number_gt 4764
_reflns_number_total 5995
_reflns_threshold_expression I>3\s(I)
_cod_data_source_file d5dt01073j2.cif
_cod_data_source_block Ta-1
_cod_depositor_comments
;
The following automatic conversions were performed:

data item '_diffrn_radiation_probe' value 'X-ray' was changed to
'x-ray' in accordance with the
/home/data/users/saulius/crontab/automatic-downloads/rss-feeds/RSC/lib/dictionaries/cif_core.dic
dictionary named 'cif_core.dic' version 2.4.2 last updated on
2011-04-26.

Automatic conversion script
Id: cif_fix_values 8170 2020-07-09 18:12:32Z antanas 

 Adding full bibliography for 7718829--7718831.cif.
;
_cod_database_code 7718831

loop_
_space_group_symop_id
_space_group_symop_operation_xyz
1 x,y,z
2 -x,-y,-z

loop_
_atom_site_label
_atom_site_type_symbol
_atom_site_fract_x
_atom_site_fract_y
_atom_site_fract_z
_atom_site_adp_type
_atom_site_U_iso_or_equiv
_atom_site_site_symmetry_multiplicity
_atom_site_occupancy
_atom_site_calc_flag
_atom_site_refinement_flags
_atom_site_disorder_assembly
_atom_site_disorder_group
Ta1 Ta 0.31792(5) 0.20726(2) 1.12954(2) Uani 0.02478(12) 2 1 d . . .
Cl1 Cl 0.3119(3) 0.19844(12) 1.28420(11) Uani 0.0288(6) 2 1 d . . .
Cl2 Cl 0.0712(3) 0.33199(13) 1.07176(12) Uani 0.0316(6) 2 1 d . . .
Cl3 Cl 0.5266(3) 0.33302(15) 1.07224(14) Uani 0.0390(8) 2 1 d . . .
Cl4 Cl 0.3246(2) 0.21460(12) 0.97252(11) Uani 0.0282(6) 2 1 d . . .
Cl5 Cl 0.5571(3) 0.07984(14) 1.18601(13) Uani 0.0364(7) 2 1 d . . .
Cl6 Cl 0.1038(3) 0.08247(13) 1.18211(12) Uani 0.0322(7) 2 1 d . . .
Cl7 Cl 0.4963(3) 0.32345(12) 0.59131(12) Uani 0.0302(6) 2 1 d . . .
N1 N 0.6979(8) 0.2251(4) 0.7914(4) Uani 0.026(2) 2 1 d . . .
C1 C 0.6749(11) 0.1245(5) 0.8368(5) Uani 0.029(3) 2 1 d . . .
C2 C 0.7322(10) 0.0635(5) 0.9339(5) Uani 0.029(3) 2 1 d . . .
C3 C 0.8099(11) 0.1064(5) 0.9843(5) Uani 0.031(3) 2 1 d . . .
C4 C 0.8348(10) 0.2092(5) 0.9363(5) Uani 0.026(3) 2 1 d . . .
C5 C 0.7761(10) 0.2695(5) 0.8367(5) Uani 0.025(3) 2 1 d . . .
C6 C 0.7925(11) 0.3788(5) 0.7793(5) Uani 0.029(3) 2 1 d . . .
C7 C 0.8356(11) 0.4256(5) 0.6763(5) Uani 0.029(3) 2 1 d . . .
C8 C 0.8454(11) 0.5289(6) 0.6212(6) Uani 0.036(3) 2 1 d . . .
C9 C 0.8153(12) 0.5880(6) 0.6670(6) Uani 0.040(3) 2 1 d . . .
C10 C 0.7786(12) 0.5428(6) 0.7682(6) Uani 0.035(3) 2 1 d . . .
C11 C 0.7684(11) 0.4386(5) 0.8232(6) Uani 0.031(3) 2 1 d . . .
H1 H 0.618733 0.096264 0.801062 Uiso 0.0352 2 1 d . . .
H2 H 0.718646 -0.007965 0.96651 Uiso 0.0351 2 1 d . . .
H3 H 0.846864 0.064628 1.053081 Uiso 0.0374 2 1 d . . .
H4 H 0.89149 0.238545 0.970803 Uiso 0.0308 2 1 d . . .
H7 H 0.857968 0.384993 0.64496 Uiso 0.0347 2 1 d . . .
H8 H 0.872949 0.560218 0.551516 Uiso 0.0433 2 1 d . . .
H9 H 0.819959 0.660045 0.62834 Uiso 0.0475 2 1 d . . .
H10 H 0.760348 0.583196 0.799969 Uiso 0.0421 2 1 d . . .
H11 H 0.743966 0.407597 0.893204 Uiso 0.0366 2 1 d . . .
H24 H 0.660163 0.262733 0.729749 Uiso 0.0394 2 1 d . . .
N2 N 0.3397(9) 0.6088(4) 0.6141(4) Uani 0.027(2) 2 1 d . . .
C12 C 0.3495(11) 0.5081(5) 0.6480(5) Uani 0.032(3) 2 1 d . . .
C13 C 0.3033(11) 0.4443(5) 0.7463(6) Uani 0.035(3) 2 1 d . . .
C14 C 0.2572(12) 0.4857(6) 0.8055(5) Uani 0.036(3) 2 1 d . . .
C15 C 0.2486(11) 0.5888(5) 0.7689(5) Uani 0.032(3) 2 1 d . . .
C16 C 0.2920(10) 0.6528(5) 0.6686(5) Uani 0.027(3) 2 1 d . . .
C17 C 0.2809(11) 0.7636(5) 0.6201(5) Uani 0.031(3) 2 1 d . . .
C18 C 0.3680(11) 0.8225(6) 0.5300(5) Uani 0.032(3) 2 1 d . . .
C19 C 0.3478(12) 0.9270(6) 0.4831(6) Uani 0.035(3) 2 1 d . . .
C20 C 0.2406(12) 0.9741(6) 0.5254(6) Uani 0.038(3) 2 1 d . . .
C21 C 0.1558(11) 0.9180(6) 0.6135(5) Uani 0.032(3) 2 1 d . . .
C22 C 0.1726(11) 0.8133(6) 0.6624(5) Uani 0.033(3) 2 1 d . . .
H12 H 0.387466 0.481439 0.605161 Uiso 0.0384 2 1 d . . .
H13 H 0.303607 0.372634 0.772133 Uiso 0.0421 2 1 d . . .
H14 H 0.230135 0.441861 0.87433 Uiso 0.0433 2 1 d . . .
H15 H 0.213588 0.616407 0.81139 Uiso 0.0381 2 1 d . . .
H18 H 0.442487 0.790215 0.500411 Uiso 0.038 2 1 d . . .
H19 H 0.408146 0.966757 0.421189 Uiso 0.0425 2 1 d . . .
H20 H 0.226151 1.046585 0.492553 Uiso 0.046 2 1 d . . .
H21 H 0.083004 0.951567 0.642411 Uiso 0.038 2 1 d . . .
H22 H 0.111292 0.774751 0.724254 Uiso 0.0393 2 1 d . . .
H25 H 0.36648 0.647995 0.551943 Uiso 0.0406 2 1 d . . .
Cl8 Cl 1.0260(3) -0.2036(2) 1.39439(17) Uani 0.0523(10) 2 1 d . . .
Cl9 Cl 0.8308(3) -0.15616(14) 1.21056(13) Uani 0.0355(7) 2 1 d . . .
C23 C 0.8256(11) -0.1444(6) 1.3188(5) Uani 0.034(3) 2 1 d . . .
H23a H 0.815095 -0.074178 1.300172 Uiso 0.0404 2 1 d . . .
H23b H 0.7187 -0.174258 1.356563 Uiso 0.0404 2 1 d . . .

loop_
_atom_site_aniso_label
_atom_site_aniso_type_symbol
_atom_site_aniso_U_11
_atom_site_aniso_U_22
_atom_site_aniso_U_33
_atom_site_aniso_U_12
_atom_site_aniso_U_13
_atom_site_aniso_U_23
Ta1 Ta 0.02868(18) 0.02212(15) 0.02212(15) -0.00262(11) 0.00103(11) -0.00974(12)
Cl1 Cl 0.0376(9) 0.0267(7) 0.0207(7) -0.0036(6) 0.0002(6) -0.0105(6)
Cl2 Cl 0.0353(9) 0.0296(8) 0.0268(8) 0.0060(6) -0.0016(6) -0.0125(6)
Cl3 Cl 0.0437(11) 0.0389(9) 0.0359(9) -0.0205(8) 0.0087(8) -0.0177(8)
Cl4 Cl 0.0364(9) 0.0251(7) 0.0207(7) -0.0018(6) 0.0024(6) -0.0094(6)
Cl5 Cl 0.0363(10) 0.0379(9) 0.0316(9) 0.0090(7) -0.0029(7) -0.0159(7)
Cl6 Cl 0.0391(10) 0.0304(8) 0.0291(8) -0.0132(7) 0.0078(7) -0.0153(7)
Cl7 Cl 0.0366(9) 0.0283(7) 0.0239(7) -0.0032(6) -0.0002(6) -0.0113(6)
N1 N 0.027(3) 0.023(3) 0.024(3) -0.002(2) 0.000(2) -0.007(2)
C1 C 0.038(4) 0.028(3) 0.022(3) -0.007(3) 0.005(3) -0.011(3)
C2 C 0.030(4) 0.016(3) 0.031(3) -0.002(2) 0.003(3) -0.004(3)
C3 C 0.038(4) 0.026(3) 0.024(3) -0.002(3) 0.007(3) -0.008(3)
C4 C 0.029(4) 0.021(3) 0.024(3) 0.000(2) -0.001(3) -0.009(3)
C5 C 0.022(3) 0.025(3) 0.029(3) -0.002(2) 0.002(3) -0.013(3)
C6 C 0.031(4) 0.021(3) 0.025(3) -0.007(3) 0.001(3) -0.004(3)
C7 C 0.036(4) 0.027(3) 0.023(3) -0.003(3) 0.000(3) -0.011(3)
C8 C 0.032(4) 0.032(4) 0.039(4) -0.007(3) -0.004(3) -0.013(3)
C9 C 0.039(5) 0.028(4) 0.047(5) -0.006(3) -0.006(4) -0.014(3)
C10 C 0.039(4) 0.031(4) 0.038(4) -0.009(3) 0.002(3) -0.018(3)
C11 C 0.031(4) 0.025(3) 0.033(4) 0.000(3) -0.005(3) -0.012(3)
N2 N 0.034(3) 0.022(3) 0.018(2) -0.001(2) -0.004(2) -0.004(2)
C12 C 0.038(4) 0.026(3) 0.025(3) 0.001(3) -0.003(3) -0.007(3)
C13 C 0.037(4) 0.023(3) 0.035(4) -0.002(3) 0.000(3) -0.007(3)
C14 C 0.041(5) 0.034(4) 0.018(3) -0.004(3) 0.001(3) -0.001(3)
C15 C 0.032(4) 0.027(3) 0.027(4) 0.004(3) -0.003(3) -0.007(3)
C16 C 0.028(4) 0.032(3) 0.015(3) -0.007(3) 0.004(2) -0.007(3)
C17 C 0.034(4) 0.030(3) 0.029(3) -0.005(3) -0.007(3) -0.014(3)
C18 C 0.036(4) 0.036(4) 0.027(3) -0.010(3) 0.005(3) -0.018(3)
C19 C 0.038(4) 0.032(4) 0.035(4) -0.007(3) 0.001(3) -0.015(3)
C20 C 0.047(5) 0.022(3) 0.042(4) -0.002(3) -0.012(4) -0.012(3)
C21 C 0.032(4) 0.036(4) 0.023(3) 0.001(3) 0.007(3) -0.012(3)
C22 C 0.034(4) 0.030(4) 0.028(4) -0.002(3) 0.001(3) -0.009(3)
Cl8 Cl 0.0456(13) 0.0615(13) 0.0390(10) 0.0055(10) -0.0120(9) -0.0171(10)
Cl9 Cl 0.0360(10) 0.0360(8) 0.0314(8) -0.0030(7) 0.0027(7) -0.0142(7)
C23 C 0.036(4) 0.034(4) 0.029(4) 0.001(3) -0.001(3) -0.014(3)

loop_
_atom_type_symbol
_atom_type_scat_dispersion_real
_atom_type_scat_dispersion_imag
_atom_type_scat_source
_atom_type_scat_Cromer_Mann_a1
_atom_type_scat_Cromer_Mann_b1
_atom_type_scat_Cromer_Mann_a2
_atom_type_scat_Cromer_Mann_b2
_atom_type_scat_Cromer_Mann_a3
_atom_type_scat_Cromer_Mann_b3
_atom_type_scat_Cromer_Mann_a4
_atom_type_scat_Cromer_Mann_b4
_atom_type_scat_Cromer_Mann_c
C 0.0181 0.0091 'International Tables Vol C tables 4.2.6.8 and 6.1.1.4' 2.31 20.843901 1.02 10.2075 1.5886 0.5687 0.865 51.651199 0.2156
H 0.0000 0.0000 'International Tables Vol C tables 4.2.6.8 and 6.1.1.4' 0.493002 10.5109 0.322912 26.1257 0.140191 3.14236 0.04081 57.799702 0.003038
Cl 0.3639 0.7018 'International Tables Vol C tables 4.2.6.8 and 6.1.1.4' 11.4604 0.0104 7.1964 1.1662 6.2556 18.5194 1.6455 47.7784 -9.5574
N 0.0311 0.0180 'International Tables Vol C tables 4.2.6.8 and 6.1.1.4' 12.2126 0.0057 3.1322 9.8933 2.0125 28.997499 1.1663 0.5826 -11.529
Ta -5.7959 5.2718 'International Tables Vol C tables 4.2.6.8 and 6.1.1.4' 29.2024 1.77333 15.2293 9.37046 14.5135 0.295977 4.76492 63.364399 9.24354

loop_
_geom_angle_atom_site_label_1
_geom_angle_atom_site_label_2
_geom_angle_atom_site_label_3
_geom_angle_site_symmetry_1
_geom_angle_site_symmetry_2
_geom_angle_site_symmetry_3
_geom_angle
_geom_angle_publ_flag
Cl1 Ta1 Cl2 . . . 90.73(7) ?
Cl1 Ta1 Cl3 . . . 90.76(8) ?
Cl1 Ta1 Cl4 . . . 179.47(6) ?
Cl1 Ta1 Cl5 . . . 90.20(8) ?
Cl1 Ta1 Cl6 . . . 90.85(7) ?
Cl2 Ta1 Cl3 . . . 90.03(8) ?
Cl2 Ta1 Cl4 . . . 89.68(7) ?
Cl2 Ta1 Cl5 . . . 178.11(8) ?
Cl2 Ta1 Cl6 . . . 89.09(7) ?
Cl3 Ta1 Cl4 . . . 89.58(8) ?
Cl3 Ta1 Cl5 . . . 91.61(8) ?
Cl3 Ta1 Cl6 . . . 178.18(7) ?
Cl4 Ta1 Cl5 . . . 89.38(8) ?
Cl4 Ta1 Cl6 . . . 88.82(7) ?
Cl5 Ta1 Cl6 . . . 89.24(8) ?
C1 N1 C5 . . . 123.3(6) ?
C1 N1 H24 . . . 118.34 ?
C5 N1 H24 . . . 118.34 ?
N1 C1 C2 . . . 119.6(8) ?
N1 C1 H1 . . . 120.18 ?
C2 C1 H1 . . . 120.18 ?
C1 C2 C3 . . . 119.1(7) ?
C1 C2 H2 . . . 120.47 ?
C3 C2 H2 . . . 120.47 ?
C2 C3 C4 . . . 120.5(6) ?
C2 C3 H3 . . . 119.75 ?
C4 C3 H3 . . . 119.75 ?
C3 C4 C5 . . . 119.1(8) ?
C3 C4 H4 . . . 120.45 ?
C5 C4 H4 . . . 120.46 ?
N1 C5 C4 . . . 118.4(6) ?
N1 C5 C6 . . . 117.9(6) ?
C4 C5 C6 . . . 123.8(8) ?
C5 C6 C7 . . . 120.3(8) ?
C5 C6 C11 . . . 121.3(7) ?
C7 C6 C11 . . . 118.4(6) ?
C6 C7 C8 . . . 120.4(9) ?
C6 C7 H7 . . . 119.79 ?
C8 C7 H7 . . . 119.79 ?
C7 C8 C9 . . . 119.9(8) ?
C7 C8 H8 . . . 120.05 ?
C9 C8 H8 . . . 120.05 ?
C8 C9 C10 . . . 120.2(7) ?
C8 C9 H9 . . . 119.9 ?
C10 C9 H9 . . . 119.9 ?
C9 C10 C11 . . . 119.5(10) ?
C9 C10 H10 . . . 120.23 ?
C11 C10 H10 . . . 120.23 ?
C6 C11 C10 . . . 121.5(7) ?
C6 C11 H11 . . . 119.27 ?
C10 C11 H11 . . . 119.27 ?
C12 N2 C16 . . . 125.1(6) ?
C12 N2 H25 . . . 117.46 ?
C16 N2 H25 . . . 117.46 ?
N2 C12 C13 . . . 118.4(9) ?
N2 C12 H12 . . . 120.78 ?
C13 C12 H12 . . . 120.78 ?
C12 C13 C14 . . . 118.5(7) ?
C12 C13 H13 . . . 120.73 ?
C14 C13 H13 . . . 120.73 ?
C13 C14 C15 . . . 121.8(7) ?
C13 C14 H14 . . . 119.12 ?
C15 C14 H14 . . . 119.12 ?
C14 C15 C16 . . . 119.1(9) ?
C14 C15 H15 . . . 120.47 ?
C16 C15 H15 . . . 120.47 ?
N2 C16 C15 . . . 117.1(7) ?
N2 C16 C17 . . . 118.8(6) ?
C15 C16 C17 . . . 124.1(8) ?
C16 C17 C18 . . . 121.6(8) ?
C16 C17 C22 . . . 119.8(6) ?
C18 C17 C22 . . . 118.5(7) ?
C17 C18 C19 . . . 120.6(9) ?
C17 C18 H18 . . . 119.71 ?
C19 C18 H18 . . . 119.71 ?
C18 C19 C20 . . . 120.0(7) ?
C18 C19 H19 . . . 119.98 ?
C20 C19 H19 . . . 119.98 ?
C19 C20 C21 . . . 120.1(7) ?
C19 C20 H20 . . . 119.93 ?
C21 C20 H20 . . . 119.93 ?
C20 C21 C22 . . . 121.3(9) ?
C20 C21 H21 . . . 119.33 ?
C22 C21 H21 . . . 119.33 ?
C17 C22 C21 . . . 119.4(7) ?
C17 C22 H22 . . . 120.31 ?
C21 C22 H22 . . . 120.31 ?
H23a C23 H23b . . . 107.29 ?

loop_
_geom_bond_atom_site_label_1
_geom_bond_atom_site_label_2
_geom_bond_site_symmetry_1
_geom_bond_site_symmetry_2
_geom_bond_distance
_geom_bond_publ_flag
Ta1 Cl1 . . 2.320(2) ?
Ta1 Cl2 . . 2.358(2) ?
Ta1 Cl3 . . 2.333(3) ?
Ta1 Cl4 . . 2.366(2) ?
Ta1 Cl5 . . 2.344(2) ?
Ta1 Cl6 . . 2.354(2) ?
N1 C1 . . 1.357(9) ?
N1 C5 . . 1.343(12) ?
N1 H24 . . 0.87 ?
C1 C2 . . 1.369(9) ?
C1 H1 . . 0.96 ?
C2 C3 . . 1.385(14) ?
C2 H2 . . 0.96 ?
C3 C4 . . 1.388(10) ?
C3 H3 . . 0.96 ?
C4 C5 . . 1.401(9) ?
C4 H4 . . 0.96 ?
C5 C6 . . 1.463(9) ?
C6 C7 . . 1.422(10) ?
C6 C11 . . 1.379(14) ?
C7 C8 . . 1.379(10) ?
C7 H7 . . 0.96 ?
C8 C9 . . 1.396(16) ?
C8 H8 . . 0.96 ?
C9 C10 . . 1.390(12) ?
C9 H9 . . 0.96 ?
C10 C11 . . 1.390(10) ?
C10 H10 . . 0.96 ?
C11 H11 . . 0.96 ?
N2 C12 . . 1.352(10) ?
N2 C16 . . 1.339(12) ?
N2 H25 . . 0.87 ?
C12 C13 . . 1.388(10) ?
C12 H12 . . 0.96 ?
C13 C14 . . 1.369(15) ?
C13 H13 . . 0.96 ?
C14 C15 . . 1.380(12) ?
C14 H14 . . 0.96 ?
C15 C16 . . 1.407(9) ?
C15 H15 . . 0.96 ?
C16 C17 . . 1.469(11) ?
C17 C18 . . 1.398(10) ?
C17 C22 . . 1.416(13) ?
C18 C19 . . 1.384(11) ?
C18 H18 . . 0.96 ?
C19 C20 . . 1.386(14) ?
C19 H19 . . 0.96 ?
C20 C21 . . 1.361(10) ?
C20 H20 . . 0.96 ?
C21 C22 . . 1.386(11) ?
C21 H21 . . 0.96 ?
C22 H22 . . 0.96 ?
C23 H23a . . 0.96 ?
C23 H23b . . 0.96 ?

loop_
_geom_hbond_atom_site_label_D
_geom_hbond_atom_site_label_H
_geom_hbond_atom_site_label_A
_geom_hbond_site_symmetry_D
_geom_hbond_site_symmetry_H
_geom_hbond_site_symmetry_A
_geom_hbond_distance_DH
_geom_hbond_distance_HA
_geom_hbond_distance_DA
_geom_hbond_angle_DHA
_geom_hbond_publ_flag
N1 H24 Cl7 . . . 0.87 2.20 3.035(7) 161.74 ?
N2 H25 Cl7 . . 2_666 0.87 2.26 3.053(7) 152.02 ?
